data_4341645
loop_
_publ_author_name
'Gilbert-Wilson, Ryan'
'Field, Leslie D.'
'Bhadbhade, Mohan'

_publ_section_title
;
 Ruthenium Hydrides Containing the Superhindered Polydentate Polyphosphine
 Ligand P(CH2CH2P(t)Bu2)3.
;
_journal_name_full 'Inorganic chemistry'
_journal_page_first 141112150820006
_journal_paper_doi 10.1021/ic501895s
_journal_year 2014
_chemical_formula_sum 'C30 H67 Cl P4 Ru'
_chemical_formula_weight 688.24
_chemical_name_systematic
; 
 ? 
;
_space_group_IT_number 14
_symmetry_cell_setting monoclinic
_symmetry_space_group_name_Hall '-P 2yn'
_symmetry_space_group_name_H-M 'P 1 21/n 1'
_atom_sites_solution_hydrogens geom
_atom_sites_solution_primary direct
_atom_sites_solution_secondary difmap
_audit_creation_method SHELXL-97
_cell_angle_alpha 90.00
_cell_angle_beta 95.535(2)
_cell_angle_gamma 90.00
_cell_formula_units_Z 4
_cell_length_a 8.0280(6)
_cell_length_b 22.3513(18)
_cell_length_c 20.2652(13)
_cell_measurement_reflns_used 5008
_cell_measurement_temperature 150(2)
_cell_measurement_theta_max 20.386
_cell_measurement_theta_min 2.216
_cell_volume 3619.4(5)
_computing_cell_refinement '<i>APEX2</i>  '
_computing_data_collection '<i>APEX2</i> (Bruker, 2007)'
_computing_data_reduction '<i>APEX2</i>  '
_computing_molecular_graphics '<i>SHELXTL-Plus</i> (Sheldrick, 2008)'
_computing_structure_refinement '<i>SHELXL-97</i> (Sheldrick, 2008)'
_computing_structure_solution '<i>SHELXS-97</i> (Sheldrick, 2008)'
_diffrn_ambient_temperature 150(2)
_diffrn_measured_fraction_theta_full 0.991
_diffrn_measured_fraction_theta_max 0.991
_diffrn_measurement_device_type 'Bruker kappa APEXII CCD Area Detector'
_diffrn_measurement_method '\f scans and \w scans with \k offsets'
_diffrn_radiation_monochromator graphite
_diffrn_radiation_source 'fine-focus sealed tube'
_diffrn_radiation_type MoK\a
_diffrn_radiation_wavelength 0.71073
_diffrn_reflns_av_R_equivalents 0.1349
_diffrn_reflns_av_sigmaI/netI 0.1008
_diffrn_reflns_limit_h_max 9
_diffrn_reflns_limit_h_min -9
_diffrn_reflns_limit_k_max 26
_diffrn_reflns_limit_k_min -26
_diffrn_reflns_limit_l_max 23
_diffrn_reflns_limit_l_min -24
_diffrn_reflns_number 20013
_diffrn_reflns_theta_full 25.00
_diffrn_reflns_theta_max 25.00
_diffrn_reflns_theta_min 2.65
_exptl_absorpt_coefficient_mu 0.701
_exptl_absorpt_correction_T_max 0.9428
_exptl_absorpt_correction_T_min 0.7731
_exptl_absorpt_correction_type multi-scan
_exptl_absorpt_process_details 'SADABS (Bruker, 2001)'
_exptl_crystal_colour 'Yellow Orange'
_exptl_crystal_density_diffrn 1.263
_exptl_crystal_density_method 'not measured'
_exptl_crystal_description Plates
_exptl_crystal_F_000 1472
_exptl_crystal_size_max 0.39
_exptl_crystal_size_mid 0.28
_exptl_crystal_size_min 0.09
_refine_diff_density_max 1.115
_refine_diff_density_min -1.407
_refine_diff_density_rms 0.144
_refine_ls_extinction_method none
_refine_ls_goodness_of_fit_ref 0.997
_refine_ls_hydrogen_treatment mixed
_refine_ls_matrix_type full
_refine_ls_number_parameters 347
_refine_ls_number_reflns 6322
_refine_ls_number_restraints 0
_refine_ls_restrained_S_all 0.997
_refine_ls_R_factor_all 0.0733
_refine_ls_R_factor_gt 0.0464
_refine_ls_shift/su_max 0.000
_refine_ls_shift/su_mean 0.000
_refine_ls_structure_factor_coef Fsqd
_refine_ls_weighting_details 'calc w=1/[\s^2^(Fo^2^)+(0.0597P)^2^+0.0000P] where P=(Fo^2^+2Fc^2^)/3'
_refine_ls_weighting_scheme calc
_refine_ls_wR_factor_gt 0.1072
_refine_ls_wR_factor_ref 0.1258
_reflns_number_gt 4594
_reflns_number_total 6322
_reflns_threshold_expression >2sigma(I)
_cod_data_source_file ic501895s_si_002.cif
_cod_data_source_block RuHCl
_cod_depositor_comments
;
The following automatic conversions were performed:

'_symmetry_cell_setting' value 'Monoclinic' changed to 'monoclinic'
according to
/home/saulius/struct/COD-crude-data--automatic-downloads/rss-feeds/ACS/lib/dictionaries/cif_core.dic
dictionary named 'cif_core.dic' version 2.4.2 from 2011-04-26.

Automatic conversion script
Id: cif_fix_values 2935 2014-11-11 08:27:57Z andrius 
;
_cod_original_sg_symbol_H-M P2(1)/n
_cod_database_code 4341645

loop_
_symmetry_equiv_pos_as_xyz
'x, y, z'
'-x+1/2, y+1/2, -z+1/2'
'-x, -y, -z'
'x-1/2, -y-1/2, z-1/2'

loop_
_atom_site_label
_atom_site_type_symbol
_atom_site_fract_x
_atom_site_fract_y
_atom_site_fract_z
_atom_site_U_iso_or_equiv
_atom_site_adp_type
_atom_site_occupancy
_atom_site_symmetry_multiplicity
_atom_site_calc_flag
_atom_site_refinement_flags
Ru1 Ru 0.07125(5) 0.271867(15) 0.484026(18) 0.01555(13) Uani 1 1 d .
H1RU H -0.111(8) 0.253(3) 0.519(3) 0.061(19) Uiso 1 1 d .
Cl1 Cl 0.36746(16) 0.24690(5) 0.50957(6) 0.0302(3) Uani 1 1 d .
P1 P -0.00310(15) 0.19103(5) 0.41397(6) 0.0182(3) Uani 1 1 d .
P2 P -0.13555(15) 0.31851(5) 0.42868(6) 0.0166(3) Uani 1 1 d .
P3 P 0.05732(15) 0.34971(5) 0.55980(6) 0.0172(3) Uani 1 1 d .
P4 P 0.07640(17) 0.42601(5) 0.26425(6) 0.0226(3) Uani 1 1 d .
C1 C -0.1295(6) 0.39642(19) 0.5318(2) 0.0212(10) Uani 1 1 d .
H1A H -0.1846 0.4095 0.5710 0.025 Uiso 1 1 calc R
H1B H -0.0925 0.4326 0.5091 0.025 Uiso 1 1 calc R
C2 C -0.2566(6) 0.3620(2) 0.4843(2) 0.0182(10) Uani 1 1 d .
H2A H -0.3324 0.3902 0.4585 0.022 Uiso 1 1 calc R
H2B H -0.3249 0.3350 0.5096 0.022 Uiso 1 1 calc R
C3 C -0.2820(6) 0.26665(19) 0.3825(2) 0.0227(11) Uani 1 1 d .
H3A H -0.3613 0.2502 0.4124 0.027 Uiso 1 1 calc R
H3B H -0.3471 0.2881 0.3459 0.027 Uiso 1 1 calc R
C4 C -0.1828(6) 0.21612(19) 0.3548(2) 0.0221(11) Uani 1 1 d .
H4A H -0.1397 0.2297 0.3131 0.027 Uiso 1 1 calc R
H4B H -0.2584 0.1817 0.3440 0.027 Uiso 1 1 calc R
C5 C 0.2316(6) 0.40768(19) 0.5678(2) 0.0209(10) Uani 1 1 d .
C6 C 0.3873(6) 0.3828(2) 0.6075(2) 0.0275(11) Uani 1 1 d .
H6A H 0.4834 0.4085 0.6013 0.041 Uiso 1 1 calc R
H6B H 0.4094 0.3422 0.5922 0.041 Uiso 1 1 calc R
H6C H 0.3692 0.3816 0.6546 0.041 Uiso 1 1 calc R
C7 C 0.1854(7) 0.4682(2) 0.5971(3) 0.0318(12) Uani 1 1 d .
H7A H 0.1773 0.4637 0.6448 0.048 Uiso 1 1 calc R
H7B H 0.0776 0.4817 0.5754 0.048 Uiso 1 1 calc R
H7C H 0.2720 0.4977 0.5898 0.048 Uiso 1 1 calc R
C8 C 0.2755(6) 0.4185(2) 0.4964(2) 0.0259(11) Uani 1 1 d .
H8A H 0.3685 0.4469 0.4970 0.039 Uiso 1 1 calc R
H8B H 0.1777 0.4348 0.4697 0.039 Uiso 1 1 calc R
H8C H 0.3082 0.3806 0.4771 0.039 Uiso 1 1 calc R
C9 C 0.0127(6) 0.3243(2) 0.6449(2) 0.0246(11) Uani 1 1 d .
C10 C -0.1665(7) 0.3001(2) 0.6408(3) 0.0337(13) Uani 1 1 d .
H10A H -0.1822 0.2702 0.6053 0.051 Uiso 1 1 calc R
H10B H -0.2458 0.3330 0.6314 0.051 Uiso 1 1 calc R
H10C H -0.1862 0.2814 0.6832 0.051 Uiso 1 1 calc R
C11 C 0.1324(8) 0.2729(2) 0.6672(3) 0.0377(14) Uani 1 1 d .
H11A H 0.2479 0.2876 0.6711 0.057 Uiso 1 1 calc R
H11B H 0.1202 0.2405 0.6345 0.057 Uiso 1 1 calc R
H11C H 0.1052 0.2578 0.7103 0.057 Uiso 1 1 calc R
C12 C 0.1495(6) 0.1611(2) 0.3567(2) 0.0232(11) Uani 1 1 d .
C13 C 0.0708(7) 0.1294(2) 0.2942(2) 0.0347(13) Uani 1 1 d .
H13A H 0.1595 0.1145 0.2685 0.052 Uiso 1 1 calc R
H13B H 0.0003 0.1578 0.2672 0.052 Uiso 1 1 calc R
H13C H 0.0023 0.0958 0.3069 0.052 Uiso 1 1 calc R
C14 C -0.0953(6) 0.37708(19) 0.3675(2) 0.0188(10) Uani 1 1 d .
H14A H -0.2012 0.3850 0.3396 0.023 Uiso 1 1 calc R
H14B H -0.0639 0.4144 0.3919 0.023 Uiso 1 1 calc R
C15 C 0.0396(6) 0.36331(19) 0.3219(2) 0.0225(11) Uani 1 1 d .
H15A H 0.0068 0.3272 0.2956 0.027 Uiso 1 1 calc R
H15B H 0.1455 0.3543 0.3493 0.027 Uiso 1 1 calc R
C16 C 0.2807(7) 0.1206(2) 0.3945(3) 0.0306(12) Uani 1 1 d .
H16A H 0.2284 0.0826 0.4053 0.046 Uiso 1 1 calc R
H16B H 0.3256 0.1405 0.4355 0.046 Uiso 1 1 calc R
H16C H 0.3718 0.1127 0.3667 0.046 Uiso 1 1 calc R
C17 C 0.2442(7) 0.2166(2) 0.3340(2) 0.0282(12) Uani 1 1 d .
H17A H 0.2877 0.2398 0.3729 0.042 Uiso 1 1 calc R
H17B H 0.1674 0.2414 0.3052 0.042 Uiso 1 1 calc R
H17C H 0.3373 0.2036 0.3095 0.042 Uiso 1 1 calc R
C18 C 0.0268(7) 0.3734(2) 0.6982(2) 0.0335(13) Uani 1 1 d .
H18A H -0.0020 0.3567 0.7403 0.050 Uiso 1 1 calc R
H18B H -0.0503 0.4061 0.6846 0.050 Uiso 1 1 calc R
H18C H 0.1417 0.3887 0.7036 0.050 Uiso 1 1 calc R
C19 C -0.0206(7) 0.3959(3) 0.1822(3) 0.0417(15) Uani 1 1 d .
C23 C -0.2026(8) 0.3826(4) 0.1946(3) 0.067(2) Uani 1 1 d .
H23A H -0.2499 0.4174 0.2156 0.101 Uiso 1 1 calc R
H23B H -0.2060 0.3478 0.2237 0.101 Uiso 1 1 calc R
H23C H -0.2682 0.3744 0.1522 0.101 Uiso 1 1 calc R
C24 C 0.0574(10) 0.3397(3) 0.1566(3) 0.064(2) Uani 1 1 d .
H24A H 0.0649 0.3090 0.1912 0.096 Uiso 1 1 calc R
H24B H 0.1697 0.3489 0.1444 0.096 Uiso 1 1 calc R
H24C H -0.0122 0.3250 0.1175 0.096 Uiso 1 1 calc R
C25 C -0.0249(9) 0.4453(3) 0.1305(3) 0.063(2) Uani 1 1 d .
H25A H -0.0907 0.4320 0.0899 0.095 Uiso 1 1 calc R
H25B H 0.0895 0.4546 0.1207 0.095 Uiso 1 1 calc R
H25C H -0.0762 0.4812 0.1476 0.095 Uiso 1 1 calc R
C27 C -0.0953(7) 0.1253(2) 0.4595(3) 0.0296(12) Uani 1 1 d .
C28 C -0.2616(7) 0.1441(2) 0.4806(3) 0.0372(13) Uani 1 1 d .
H28A H -0.3402 0.1510 0.4413 0.056 Uiso 1 1 calc R
H28B H -0.2479 0.1811 0.5066 0.056 Uiso 1 1 calc R
H28C H -0.3051 0.1126 0.5078 0.056 Uiso 1 1 calc R
C29 C 0.0256(7) 0.1106(2) 0.5202(3) 0.0353(13) Uani 1 1 d .
H29A H 0.0401 0.1459 0.5489 0.053 Uiso 1 1 calc R
H29B H 0.1342 0.0988 0.5060 0.053 Uiso 1 1 calc R
H29C H -0.0198 0.0776 0.5449 0.053 Uiso 1 1 calc R
C30 C -0.1260(8) 0.0689(2) 0.4163(3) 0.0412(15) Uani 1 1 d .
H30A H -0.1813 0.0383 0.4412 0.062 Uiso 1 1 calc R
H30B H -0.0188 0.0533 0.4043 0.062 Uiso 1 1 calc R
H30C H -0.1976 0.0790 0.3759 0.062 Uiso 1 1 calc R
C31 C 0.3105(6) 0.4246(2) 0.2648(3) 0.0332(13) Uani 1 1 d .
C32 C 0.3942(8) 0.3633(3) 0.2645(4) 0.071(2) Uani 1 1 d .
H32A H 0.3471 0.3405 0.2258 0.106 Uiso 1 1 calc R
H32B H 0.3745 0.3416 0.3051 0.106 Uiso 1 1 calc R
H32C H 0.5149 0.3684 0.2624 0.106 Uiso 1 1 calc R
C33 C 0.3619(7) 0.4610(3) 0.2066(3) 0.0445(15) Uani 1 1 d .
H33A H 0.4818 0.4699 0.2135 0.067 Uiso 1 1 calc R
H33B H 0.2985 0.4986 0.2032 0.067 Uiso 1 1 calc R
H33C H 0.3383 0.4381 0.1655 0.067 Uiso 1 1 calc R
C34 C 0.3737(10) 0.4585(4) 0.3282(3) 0.088(3) Uani 1 1 d .
H34A H 0.3360 0.4379 0.3668 0.132 Uiso 1 1 calc R
H34B H 0.3291 0.4994 0.3261 0.132 Uiso 1 1 calc R
H34C H 0.4963 0.4599 0.3323 0.132 Uiso 1 1 calc R

loop_
_atom_site_aniso_label
_atom_site_aniso_U_11
_atom_site_aniso_U_22
_atom_site_aniso_U_33
_atom_site_aniso_U_23
_atom_site_aniso_U_13
_atom_site_aniso_U_12
Ru1 0.0146(2) 0.01627(19) 0.0152(2) -0.00073(14) -0.00147(14) 0.00210(15)
Cl1 0.0179(7) 0.0332(6) 0.0381(7) -0.0144(5) -0.0049(5) 0.0081(5)
P1 0.0188(7) 0.0166(6) 0.0184(6) -0.0019(5) -0.0017(5) 0.0003(5)
P2 0.0147(6) 0.0189(6) 0.0160(6) 0.0014(5) 0.0000(5) 0.0011(5)
P3 0.0190(7) 0.0167(6) 0.0154(6) 0.0002(5) -0.0008(5) 0.0018(5)
P4 0.0262(7) 0.0194(6) 0.0225(7) 0.0023(5) 0.0037(6) 0.0010(5)
C1 0.023(3) 0.019(2) 0.022(3) 0.0008(19) 0.003(2) 0.0039(19)
C2 0.013(2) 0.028(2) 0.015(2) 0.0012(19) 0.0071(19) 0.0046(19)
C3 0.019(3) 0.024(2) 0.023(3) 0.000(2) -0.009(2) 0.001(2)
C4 0.027(3) 0.021(2) 0.017(2) 0.0023(18) -0.005(2) -0.0030(19)
C5 0.023(3) 0.021(2) 0.020(3) -0.0006(19) 0.004(2) -0.0032(19)
C6 0.023(3) 0.028(3) 0.031(3) -0.004(2) 0.000(2) -0.005(2)
C7 0.037(3) 0.021(2) 0.037(3) -0.004(2) 0.001(3) -0.003(2)
C8 0.020(3) 0.029(3) 0.030(3) 0.000(2) 0.007(2) -0.005(2)
C9 0.032(3) 0.022(2) 0.019(3) 0.0022(19) 0.001(2) 0.000(2)
C10 0.040(3) 0.036(3) 0.027(3) 0.003(2) 0.010(3) -0.009(2)
C11 0.051(4) 0.028(3) 0.032(3) 0.006(2) -0.009(3) -0.001(3)
C12 0.028(3) 0.024(2) 0.018(3) -0.0070(19) 0.004(2) 0.004(2)
C13 0.042(4) 0.039(3) 0.023(3) -0.012(2) 0.002(3) 0.005(3)
C14 0.015(3) 0.021(2) 0.021(3) 0.0027(18) 0.003(2) 0.0017(18)
C15 0.028(3) 0.020(2) 0.019(3) 0.0030(19) 0.003(2) -0.001(2)
C16 0.029(3) 0.031(3) 0.032(3) -0.006(2) 0.002(2) 0.006(2)
C17 0.033(3) 0.030(3) 0.024(3) -0.002(2) 0.013(2) 0.002(2)
C18 0.042(4) 0.035(3) 0.024(3) -0.001(2) 0.004(3) -0.002(2)
C19 0.039(4) 0.054(4) 0.029(3) 0.010(3) -0.012(3) -0.016(3)
C23 0.045(4) 0.111(6) 0.042(4) 0.008(4) -0.014(3) -0.022(4)
C24 0.107(7) 0.060(4) 0.027(3) -0.024(3) 0.024(4) -0.031(4)
C25 0.057(5) 0.093(5) 0.038(4) 0.032(4) -0.007(3) -0.009(4)
C27 0.030(3) 0.023(3) 0.035(3) 0.006(2) 0.001(2) -0.001(2)
C28 0.037(4) 0.037(3) 0.039(3) 0.006(2) 0.011(3) -0.011(3)
C29 0.042(4) 0.031(3) 0.033(3) 0.008(2) 0.003(3) -0.002(2)
C30 0.051(4) 0.024(3) 0.048(4) -0.002(2) 0.000(3) -0.011(3)
C31 0.018(3) 0.047(3) 0.034(3) 0.007(2) -0.001(2) -0.010(2)
C32 0.026(4) 0.066(4) 0.122(7) 0.055(4) 0.017(4) 0.009(3)
C33 0.032(3) 0.047(3) 0.056(4) 0.022(3) 0.013(3) -0.006(3)
C34 0.067(6) 0.149(8) 0.045(4) -0.018(5) -0.006(4) -0.059(5)

loop_
_atom_type_symbol
_atom_type_description
_atom_type_scat_dispersion_real
_atom_type_scat_dispersion_imag
_atom_type_scat_source
C C 0.0033 0.0016 'International Tables Vol C Tables 4.2.6.8 and 6.1.1.4'
H H 0.0000 0.0000 'International Tables Vol C Tables 4.2.6.8 and 6.1.1.4'
P P 0.1023 0.0942 'International Tables Vol C Tables 4.2.6.8 and 6.1.1.4'
Cl Cl 0.1484 0.1585 'International Tables Vol C Tables 4.2.6.8 and 6.1.1.4'
Ru Ru -1.2594 0.8363 'International Tables Vol C Tables 4.2.6.8 and 6.1.1.4'

loop_
_geom_angle_atom_site_label_1
_geom_angle_atom_site_label_2
_geom_angle_atom_site_label_3
_geom_angle
P2 Ru1 P3 84.22(4)
P2 Ru1 P1 85.41(4)
P3 Ru1 P1 161.96(5)
P2 Ru1 Cl1 153.45(5)
P3 Ru1 Cl1 97.95(4)
P1 Ru1 Cl1 97.93(4)
P2 Ru1 H1RU 72(2)
P3 Ru1 H1RU 79.2(19)
P1 Ru1 H1RU 84(2)
Cl1 Ru1 H1RU 134(2)
C4 P1 C12 102.6(2)
C4 P1 C27 103.2(2)
C12 P1 C27 109.1(2)
C4 P1 Ru1 107.06(14)
C12 P1 Ru1 120.24(15)
C27 P1 Ru1 112.76(17)
C2 P2 C3 107.2(2)
C2 P2 C14 100.0(2)
C3 P2 C14 104.4(2)
C2 P2 Ru1 111.07(15)
C3 P2 Ru1 112.22(15)
C14 P2 Ru1 120.63(15)
C1 P3 C9 103.2(2)
C1 P3 C5 102.0(2)
C9 P3 C5 109.3(2)
C1 P3 Ru1 107.76(15)
C9 P3 Ru1 113.80(15)
C5 P3 Ru1 118.86(15)
C15 P4 C31 101.7(2)
C15 P4 C19 101.9(2)
C31 P4 C19 109.0(3)
C2 C1 P3 112.0(3)
C2 C1 H1A 109.2
P3 C1 H1A 109.2
C2 C1 H1B 109.2
P3 C1 H1B 109.2
H1A C1 H1B 107.9
C1 C2 P2 106.9(3)
C1 C2 H2A 110.3
P2 C2 H2A 110.3
C1 C2 H2B 110.3
P2 C2 H2B 110.3
H2A C2 H2B 108.6
C4 C3 P2 108.9(3)
C4 C3 H3A 109.9
P2 C3 H3A 109.9
C4 C3 H3B 109.9
P2 C3 H3B 109.9
H3A C3 H3B 108.3
C3 C4 P1 112.6(3)
C3 C4 H4A 109.1
P1 C4 H4A 109.1
C3 C4 H4B 109.1
P1 C4 H4B 109.1
H4A C4 H4B 107.8
C6 C5 C7 109.4(4)
C6 C5 C8 107.7(4)
C7 C5 C8 108.1(4)
C6 C5 P3 110.8(3)
C7 C5 P3 115.4(3)
C8 C5 P3 105.1(3)
C5 C6 H6A 109.5
C5 C6 H6B 109.5
H6A C6 H6B 109.5
C5 C6 H6C 109.5
H6A C6 H6C 109.5
H6B C6 H6C 109.5
C5 C7 H7A 109.5
C5 C7 H7B 109.5
H7A C7 H7B 109.5
C5 C7 H7C 109.5
H7A C7 H7C 109.5
H7B C7 H7C 109.5
C5 C8 H8A 109.5
C5 C8 H8B 109.5
H8A C8 H8B 109.5
C5 C8 H8C 109.5
H8A C8 H8C 109.5
H8B C8 H8C 109.5
C10 C9 C18 107.2(4)
C10 C9 C11 108.0(4)
C18 C9 C11 109.0(4)
C10 C9 P3 108.5(3)
C18 C9 P3 114.9(3)
C11 C9 P3 109.1(3)
C9 C10 H10A 109.5
C9 C10 H10B 109.5
H10A C10 H10B 109.5
C9 C10 H10C 109.5
H10A C10 H10C 109.5
H10B C10 H10C 109.5
C9 C11 H11A 109.5
C9 C11 H11B 109.5
H11A C11 H11B 109.5
C9 C11 H11C 109.5
H11A C11 H11C 109.5
H11B C11 H11C 109.5
C13 C12 C16 110.3(4)
C13 C12 C17 107.4(4)
C16 C12 C17 106.7(4)
C13 C12 P1 115.5(4)
C16 C12 P1 110.9(3)
C17 C12 P1 105.4(3)
C12 C13 H13A 109.5
C12 C13 H13B 109.5
H13A C13 H13B 109.5
C12 C13 H13C 109.5
H13A C13 H13C 109.5
H13B C13 H13C 109.5
C15 C14 P2 116.3(3)
C15 C14 H14A 108.2
P2 C14 H14A 108.2
C15 C14 H14B 108.2
P2 C14 H14B 108.2
H14A C14 H14B 107.4
C14 C15 P4 113.2(3)
C14 C15 H15A 108.9
P4 C15 H15A 108.9
C14 C15 H15B 108.9
P4 C15 H15B 108.9
H15A C15 H15B 107.8
C12 C16 H16A 109.5
C12 C16 H16B 109.5
H16A C16 H16B 109.5
C12 C16 H16C 109.5
H16A C16 H16C 109.5
H16B C16 H16C 109.5
C12 C17 H17A 109.5
C12 C17 H17B 109.5
H17A C17 H17B 109.5
C12 C17 H17C 109.5
H17A C17 H17C 109.5
H17B C17 H17C 109.5
C9 C18 H18A 109.5
C9 C18 H18B 109.5
H18A C18 H18B 109.5
C9 C18 H18C 109.5
H18A C18 H18C 109.5
H18B C18 H18C 109.5
C24 C19 C25 110.3(6)
C24 C19 C23 109.1(5)
C25 C19 C23 107.1(5)
C24 C19 P4 116.6(4)
C25 C19 P4 109.1(4)
C23 C19 P4 104.1(4)
C19 C23 H23A 109.5
C19 C23 H23B 109.5
H23A C23 H23B 109.5
C19 C23 H23C 109.5
H23A C23 H23C 109.5
H23B C23 H23C 109.5
C19 C24 H24A 109.5
C19 C24 H24B 109.5
H24A C24 H24B 109.5
C19 C24 H24C 109.5
H24A C24 H24C 109.5
H24B C24 H24C 109.5
C19 C25 H25A 109.5
C19 C25 H25B 109.5
H25A C25 H25B 109.5
C19 C25 H25C 109.5
H25A C25 H25C 109.5
H25B C25 H25C 109.5
C28 C27 C29 110.1(5)
C28 C27 C30 107.1(4)
C29 C27 C30 109.7(4)
C28 C27 P1 108.5(3)
C29 C27 P1 107.9(3)
C30 C27 P1 113.6(4)
C27 C28 H28A 109.5
C27 C28 H28B 109.5
H28A C28 H28B 109.5
C27 C28 H28C 109.5
H28A C28 H28C 109.5
H28B C28 H28C 109.5
C27 C29 H29A 109.5
C27 C29 H29B 109.5
H29A C29 H29B 109.5
C27 C29 H29C 109.5
H29A C29 H29C 109.5
H29B C29 H29C 109.5
C27 C30 H30A 109.5
C27 C30 H30B 109.5
H30A C30 H30B 109.5
C27 C30 H30C 109.5
H30A C30 H30C 109.5
H30B C30 H30C 109.5
C33 C31 C32 109.0(5)
C33 C31 C34 107.0(5)
C32 C31 C34 109.7(6)
C33 C31 P4 109.4(4)
C32 C31 P4 117.1(4)
C34 C31 P4 104.2(5)
C31 C32 H32A 109.5
C31 C32 H32B 109.5
H32A C32 H32B 109.5
C31 C32 H32C 109.5
H32A C32 H32C 109.5
H32B C32 H32C 109.5
C31 C33 H33A 109.5
C31 C33 H33B 109.5
H33A C33 H33B 109.5
C31 C33 H33C 109.5
H33A C33 H33C 109.5
H33B C33 H33C 109.5
C31 C34 H34A 109.5
C31 C34 H34B 109.5
H34A C34 H34B 109.5
C31 C34 H34C 109.5
H34A C34 H34C 109.5
H34B C34 H34C 109.5

loop_
_geom_bond_atom_site_label_1
_geom_bond_atom_site_label_2
_geom_bond_distance
Ru1 P2 2.1776(12)
Ru1 P3 2.3305(12)
Ru1 P1 2.3393(12)
Ru1 Cl1 2.4488(13)
Ru1 H1RU 1.73(6)
P1 C4 1.871(5)
P1 C12 1.889(5)
P1 C27 1.921(5)
P2 C2 1.836(4)
P2 C3 1.841(4)
P2 C14 1.853(4)
P3 C1 1.870(5)
P3 C9 1.883(5)
P3 C5 1.902(5)
P4 C15 1.867(4)
P4 C31 1.879(5)
P4 C19 1.890(5)
C1 C2 1.540(6)
C1 H1A 0.9900
C1 H1B 0.9900
C2 H2A 0.9900
C2 H2B 0.9900
C3 C4 1.521(6)
C3 H3A 0.9900
C3 H3B 0.9900
C4 H4A 0.9900
C4 H4B 0.9900
C5 C6 1.526(6)
C5 C7 1.538(6)
C5 C8 1.541(6)
C6 H6A 0.9800
C6 H6B 0.9800
C6 H6C 0.9800
C7 H7A 0.9800
C7 H7B 0.9800
C7 H7C 0.9800
C8 H8A 0.9800
C8 H8B 0.9800
C8 H8C 0.9800
C9 C10 1.532(7)
C9 C18 1.536(7)
C9 C11 1.537(7)
C10 H10A 0.9800
C10 H10B 0.9800
C10 H10C 0.9800
C11 H11A 0.9800
C11 H11B 0.9800
C11 H11C 0.9800
C12 C13 1.533(6)
C12 C16 1.536(6)
C12 C17 1.547(7)
C13 H13A 0.9800
C13 H13B 0.9800
C13 H13C 0.9800
C14 C15 1.521(6)
C14 H14A 0.9900
C14 H14B 0.9900
C15 H15A 0.9900
C15 H15B 0.9900
C16 H16A 0.9800
C16 H16B 0.9800
C16 H16C 0.9800
C17 H17A 0.9800
C17 H17B 0.9800
C17 H17C 0.9800
C18 H18A 0.9800
C18 H18B 0.9800
C18 H18C 0.9800
C19 C24 1.516(9)
C19 C25 1.521(8)
C19 C23 1.535(9)
C23 H23A 0.9800
C23 H23B 0.9800
C23 H23C 0.9800
C24 H24A 0.9800
C24 H24B 0.9800
C24 H24C 0.9800
C25 H25A 0.9800
C25 H25B 0.9800
C25 H25C 0.9800
C27 C28 1.501(7)
C27 C29 1.528(7)
C27 C30 1.542(7)
C28 H28A 0.9800
C28 H28B 0.9800
C28 H28C 0.9800
C29 H29A 0.9800
C29 H29B 0.9800
C29 H29C 0.9800
C30 H30A 0.9800
C30 H30B 0.9800
C30 H30C 0.9800
C31 C33 1.523(7)
C31 C32 1.527(8)
C31 C34 1.536(8)
C32 H32A 0.9800
C32 H32B 0.9800
C32 H32C 0.9800
C33 H33A 0.9800
C33 H33B 0.9800
C33 H33C 0.9800
C34 H34A 0.9800
C34 H34B 0.9800
C34 H34C 0.9800

loop_
_geom_torsion_atom_site_label_1
_geom_torsion_atom_site_label_2
_geom_torsion_atom_site_label_3
_geom_torsion_atom_site_label_4
_geom_torsion
P2 Ru1 P1 C4 1.45(17)
P3 Ru1 P1 C4 56.5(2)
Cl1 Ru1 P1 C4 -152.05(17)
P2 Ru1 P1 C12 117.75(17)
P3 Ru1 P1 C12 172.80(19)
Cl1 Ru1 P1 C12 -35.75(18)
P2 Ru1 P1 C27 -111.36(18)
P3 Ru1 P1 C27 -56.3(2)
Cl1 Ru1 P1 C27 95.14(18)
P3 Ru1 P2 C2 -27.24(16)
P1 Ru1 P2 C2 137.98(16)
Cl1 Ru1 P2 C2 -123.46(17)
P3 Ru1 P2 C3 -147.18(18)
P1 Ru1 P2 C3 18.04(18)
Cl1 Ru1 P2 C3 116.6(2)
P3 Ru1 P2 C14 89.15(17)
P1 Ru1 P2 C14 -105.63(17)
Cl1 Ru1 P2 C14 -7.1(2)
P2 Ru1 P3 C1 6.12(17)
P1 Ru1 P3 C1 -49.1(2)
Cl1 Ru1 P3 C1 159.46(17)
P2 Ru1 P3 C9 119.92(18)
P1 Ru1 P3 C9 64.7(2)
Cl1 Ru1 P3 C9 -86.74(18)
P2 Ru1 P3 C5 -109.05(17)
P1 Ru1 P3 C5 -164.25(19)
Cl1 Ru1 P3 C5 44.30(17)
C9 P3 C1 C2 -100.4(3)
C5 P3 C1 C2 146.2(3)
Ru1 P3 C1 C2 20.3(4)
P3 C1 C2 P2 -40.5(4)
C3 P2 C2 C1 169.5(3)
C14 P2 C2 C1 -81.9(3)
Ru1 P2 C2 C1 46.6(3)
C2 P2 C3 C4 -160.4(3)
C14 P2 C3 C4 94.1(3)
Ru1 P2 C3 C4 -38.2(4)
P2 C3 C4 P1 39.2(4)
C12 P1 C4 C3 -152.6(4)
C27 P1 C4 C3 94.0(4)
Ru1 P1 C4 C3 -25.2(4)
C1 P3 C5 C6 164.8(3)
C9 P3 C5 C6 56.0(4)
Ru1 P3 C5 C6 -77.0(3)
C1 P3 C5 C7 39.8(4)
C9 P3 C5 C7 -69.0(4)
Ru1 P3 C5 C7 158.0(3)
C1 P3 C5 C8 -79.2(3)
C9 P3 C5 C8 172.0(3)
Ru1 P3 C5 C8 39.0(3)
C1 P3 C9 C10 48.4(4)
C5 P3 C9 C10 156.3(3)
Ru1 P3 C9 C10 -68.1(3)
C1 P3 C9 C18 -71.6(4)
C5 P3 C9 C18 36.4(4)
Ru1 P3 C9 C18 171.9(3)
C1 P3 C9 C11 165.8(3)
C5 P3 C9 C11 -86.3(4)
Ru1 P3 C9 C11 49.3(4)
C4 P1 C12 C13 -35.6(4)
C27 P1 C12 C13 73.4(4)
Ru1 P1 C12 C13 -154.1(3)
C4 P1 C12 C16 -162.1(3)
C27 P1 C12 C16 -53.1(4)
Ru1 P1 C12 C16 79.4(3)
C4 P1 C12 C17 82.8(3)
C27 P1 C12 C17 -168.3(3)
Ru1 P1 C12 C17 -35.8(4)
C2 P2 C14 C15 165.1(3)
C3 P2 C14 C15 -84.1(4)
Ru1 P2 C14 C15 43.2(4)
P2 C14 C15 P4 -177.9(2)
C31 P4 C15 C14 140.1(4)
C19 P4 C15 C14 -107.3(4)
C15 P4 C19 C24 -62.5(5)
C31 P4 C19 C24 44.4(5)
C15 P4 C19 C25 171.7(5)
C31 P4 C19 C25 -81.4(5)
C15 P4 C19 C23 57.7(5)
C31 P4 C19 C23 164.6(4)
C4 P1 C27 C28 -47.4(4)
C12 P1 C27 C28 -155.9(4)
Ru1 P1 C27 C28 67.8(4)
C4 P1 C27 C29 -166.6(4)
C12 P1 C27 C29 84.8(4)
Ru1 P1 C27 C29 -51.4(4)
C4 P1 C27 C30 71.6(4)
C12 P1 C27 C30 -37.0(4)
Ru1 P1 C27 C30 -173.3(3)
C15 P4 C31 C33 164.6(4)
C19 P4 C31 C33 57.5(4)
C15 P4 C31 C32 40.0(5)
C19 P4 C31 C32 -67.1(5)
C15 P4 C31 C34 -81.3(5)
C19 P4 C31 C34 171.6(4)
